data_4116530
loop_
_publ_author_name
'Joshua J. Pak'
'Timothy J. R. Weakley'
'Michael M. Haley'

_publ_contact_author_address
;Department of Chemistry,
University of Oregon,
Eugene, OR 97403-1253
USA
;
_publ_contact_author_email tweakley@oregon.uoregon.edu
_publ_contact_author_fax 01(541)3464643
_publ_contact_author_name 'Dr Timothy J. R. Weakley'
_publ_contact_author_phone 01(541)3464620
_publ_section_title
;
 Stepwise Assembly of Site Specifically Functionalized
 Dehydrobenzo[18]annulenes
;
_journal_name_full 'Journal of the American Chemical Society'
_journal_page_first 8182
_journal_page_last 8192
_journal_paper_doi 10.1021/ja991749g
_journal_volume 121
_journal_year 1999
_chemical_formula_moiety 'C38 H28 N2 O2 '
_chemical_formula_sum 'C38 H28 N2 O2'
_chemical_formula_weight 544.65
_space_group_IT_number 9
_symmetry_cell_setting monoclinic
_symmetry_Int_Tables_number 9
_symmetry_space_group_name_Hall 'I -2ya'
_symmetry_space_group_name_H-M 'I 1 a 1'
_cell_angle_alpha 90
_cell_angle_beta 114.464(14)
_cell_angle_gamma 90
_cell_formula_units_Z 4
_cell_length_a 9.7761(10)
_cell_length_b 31.232(4)
_cell_length_c 10.954(3)
_cell_measurement_reflns_used 25
_cell_measurement_temperature 294
_cell_measurement_theta_max 14.8
_cell_measurement_theta_min 12.6
_cell_volume 3044.3(10)
_diffrn_ambient_temperature 294
_diffrn_measurement_device_type 'Enraf-Nonius CAD-4 diffractometer'
_diffrn_measurement_method \w
_diffrn_orient_matrix_UB_11 0.00594
_diffrn_orient_matrix_UB_12 0.03184
_diffrn_orient_matrix_UB_13 0.01047
_diffrn_orient_matrix_UB_21 0.11011
_diffrn_orient_matrix_UB_22 -0.00108
_diffrn_orient_matrix_UB_23 0.02271
_diffrn_orient_matrix_UB_31 -0.02167
_diffrn_orient_matrix_UB_32 0.00318
_diffrn_orient_matrix_UB_33 -0.09712
_diffrn_radiation_detector 'scintillation counter'
_diffrn_radiation_monochromator graphite
_diffrn_radiation_source 'sealed X-ray tube'
_diffrn_radiation_type 'Mo K\a'
_diffrn_radiation_wavelength 0.71073
_diffrn_reflns_av_R_equivalents 0.030
_diffrn_reflns_av_sigmaI/netI 0.110
_diffrn_reflns_limit_h_max 12
_diffrn_reflns_limit_h_min 0
_diffrn_reflns_limit_k_max 38
_diffrn_reflns_limit_k_min 0
_diffrn_reflns_limit_l_max 12
_diffrn_reflns_limit_l_min -13
_diffrn_reflns_number 3226
_diffrn_reflns_reduction_process 'Lp corrections applied'
_diffrn_reflns_theta_max 26.0
_diffrn_reflns_theta_min 2.1
_diffrn_standards_decay_% -1.25
_diffrn_standards_interval_count 300
_diffrn_standards_number 3
_exptl_absorpt_coefficient_mu 0.073
_exptl_absorpt_correction_type none
_exptl_crystal_colour red
_exptl_crystal_density_diffrn 1.188
_exptl_crystal_description plate
_exptl_crystal_F_000 1144.00
_exptl_crystal_size_max 0.49
_exptl_crystal_size_mid 0.46
_exptl_crystal_size_min 0.05
_refine_diff_density_max 0.33
_refine_diff_density_min -0.32
_refine_ls_extinction_coef '3.9(4) \\times 10^-7^'
_refine_ls_extinction_expression 'equ(3) Acta Cryst.(1968) A24, p213.'
_refine_ls_extinction_method 'Zachariasen (1967)'
_refine_ls_goodness_of_fit_all 1.26
_refine_ls_goodness_of_fit_ref 1.27
_refine_ls_hydrogen_treatment constr
_refine_ls_matrix_type full
_refine_ls_number_constraints 0
_refine_ls_number_parameters 378
_refine_ls_number_reflns 2964
_refine_ls_number_restraints 0
_refine_ls_R_factor_all 0.079
_refine_ls_R_factor_gt 0.053
_refine_ls_shift/su_max 0.005
_refine_ls_shift/su_mean 0.001
_refine_ls_structure_factor_coef Fsqd
_refine_ls_weighting_details 'w = 4F~o~^2^/[\s^2^(I)+(0.02I)^2^]'
_refine_ls_weighting_scheme sigma
_refine_ls_wR_factor_all 0.098
_refine_ls_wR_factor_ref 0.045
_reflns_number_gt 1873
_reflns_number_total 3045
_reflns_threshold_expression I>\s(I)
_cod_data_source_file ja991749g_3.cif
_cod_data_source_block C38H28N2O2_isomer_1
_cod_original_cell_volume 3044.2(9)
_cod_original_sg_symbol_H-M 'I a '
_cod_original_formula_sum 'C38 H28 N2 O2 '
_cod_database_code 4116530

loop_
_symmetry_equiv_pos_as_xyz
'   +x,   +y,   +z'
1/2+x,1/2+y,1/2+z
'1/2+x,   -y,   +z'
'   +x,1/2-y,1/2+z'

loop_
_atom_site_label
_atom_site_fract_x
_atom_site_fract_y
_atom_site_fract_z
_atom_site_U_iso_or_equiv
_atom_site_occupancy
_atom_site_adp_type
_atom_site_calc_flag
O(1) 0.0593 -0.22440(10) 0.0349 0.1082(16) 1.000 Uani d
O(2) 0.2544(7) -0.19135(11) 0.1770(6) 0.0933(15) 1.000 Uani d
N(1) 0.1284(8) -0.19231(12) 0.0883(6) 0.0699(16) 1.000 Uani d
N(2) 0.7970(6) 0.14186(11) 0.5029(5) 0.0588(12) 1.000 Uani d
C(1) -0.0925(7) -0.07401(14) -0.0491(6) 0.0454(16) 1.000 Uani d
C(2) -0.1670(7) -0.11283(15) -0.0966(6) 0.0541(16) 1.000 Uani d
C(3) -0.0967(8) -0.15074(14) -0.0521(7) 0.0597(19) 1.000 Uani d
C(4) 0.0492(8) -0.15106(14) 0.0403(6) 0.0485(16) 1.000 Uani d
C(5) 0.1285(7) -0.11400(14) 0.0913(6) 0.0482(15) 1.000 Uani d
C(6) 0.0568(7) -0.07482(13) 0.0474(6) 0.0428(15) 1.000 Uani d
C(7) 0.1332(7) -0.03621(14) 0.1007(6) 0.0483(14) 1.000 Uani d
C(8) 0.1957(7) -0.00250(14) 0.1442(6) 0.0522(15) 1.000 Uani d
C(9) 0.2670(7) 0.03596(14) 0.1922(6) 0.0492(14) 1.000 Uani d
C(10) 0.3327(7) 0.06873(15) 0.2345(6) 0.0462(15) 1.000 Uani d
C(11) 0.4111(7) 0.10773(13) 0.2833(6) 0.0406(15) 1.000 Uani d
C(12) 0.5619(7) 0.10659(13) 0.3704(6) 0.0449(14) 1.000 Uani d
C(13) 0.6477(7) 0.14368(13) 0.4191(6) 0.0438(15) 1.000 Uani d
C(14) 0.5733(7) 0.18283(14) 0.3767(6) 0.0519(16) 1.000 Uani d
C(15) 0.4249(7) 0.18442(13) 0.2898(6) 0.0514(16) 1.000 Uani d
C(16) 0.3397(7) 0.14765(14) 0.2396(6) 0.0449(15) 1.000 Uani d
C(17) 0.1874(8) 0.14925(12) 0.1438(7) 0.0525(15) 1.000 Uani d
C(18) 0.0597(8) 0.14974(14) 0.0631(7) 0.0548(15) 1.000 Uani d
C(19) -0.0855(8) 0.14987(14) -0.0337(7) 0.0536(15) 1.000 Uani d
C(20) -0.2106(8) 0.14983(14) -0.1227(7) 0.0530(15) 1.000 Uani d
C(21) -0.3581(7) 0.14959(14) -0.2246(6) 0.0464(15) 1.000 Uani d
C(22) -0.4357(8) 0.18784(15) -0.2766(7) 0.0583(17) 1.000 Uani d
C(23) -0.5781(8) 0.18768(16) -0.3745(7) 0.0641(19) 1.000 Uani d
C(24) -0.6472(7) 0.14996(17) -0.4275(6) 0.0619(17) 1.000 Uani d
C(25) -0.5772(7) 0.11147(16) -0.3808(7) 0.0607(18) 1.000 Uani d
C(26) -0.4309(7) 0.11102(15) -0.2789(6) 0.0487(16) 1.000 Uani d
C(27) -0.3559(7) 0.07118(17) -0.2299(6) 0.0546(17) 1.000 Uani d
C(28) -0.2963(8) 0.03776(17) -0.1886(6) 0.0588(17) 1.000 Uani d
C(29) -0.2256(7) -0.00070(17) -0.1405(6) 0.0582(16) 1.000 Uani d
C(30) -0.1654(7) -0.03374(16) -0.0984(6) 0.0563(16) 1.000 Uani d
C(31) 0.8694(7) 0.10164(15) 0.5600(7) 0.0657(16) 1.000 Uani d
C(32) 0.9326(7) 0.07889(16) 0.4693(7) 0.0907(19) 1.000 Uani d
C(33) 1.0306(9) 0.04306(20) 0.5319(9) 0.124(3) 1.000 Uani d
C(34) 1.1010(9) 0.0218(2) 0.4498(9) 0.144(3) 1.000 Uani d
C(35) 0.8974(7) 0.17879(14) 0.5280(6) 0.0608(14) 1.000 Uani d
C(36) 0.9316(7) 0.20055(15) 0.6595(6) 0.0657(16) 1.000 Uani d
C(37) 1.0497(7) 0.23475(15) 0.6926(6) 0.0720(17) 1.000 Uani d
C(38) 1.0906(7) 0.25409(16) 0.8286(7) 0.0825(19) 1.000 Uani d
H(1) -0.2685 -0.1126 -0.1609 0.065 1.000 Uiso c
H(2) -0.1484 -0.1769 -0.0851 0.072 1.000 Uiso c
H(3) 0.2303 -0.1151 0.1552 0.058 1.000 Uiso c
H(4) 0.6090 0.0795 0.3982 0.054 1.000 Uiso c
H(5) 0.6270 0.2088 0.4089 0.062 1.000 Uiso c
H(6) 0.3784 0.2116 0.2627 0.062 1.000 Uiso c
H(7) -0.3877 0.2144 -0.2426 0.070 1.000 Uiso c
H(8) -0.6294 0.2140 -0.4062 0.077 1.000 Uiso c
H(9) -0.7453 0.1503 -0.4977 0.074 1.000 Uiso c
H(10) -0.6273 0.0854 -0.4171 0.073 1.000 Uiso c
H(11) 0.9498 0.1072 0.6446 0.079 1.000 Uiso c
H(12) 0.7981 0.0834 0.5717 0.079 1.000 Uiso c
H(13) 0.8503 0.0687 0.3919 0.109 1.000 Uiso c
H(14) 0.9877 0.0993 0.4433 0.109 1.000 Uiso c
H(15) 1.1093 0.0531 0.6121 0.149 1.000 Uiso c
H(16) 0.9734 0.0221 0.5531 0.149 1.000 Uiso c
H(17) 1.1627 -0.0012 0.4995 0.172 1.000 Uiso c
H(18) 1.0246 0.0111 0.3694 0.172 1.000 Uiso c
H(19) 1.1607 0.0420 0.4287 0.172 1.000 Uiso c
H(20) 0.9894 0.1693 0.5271 0.073 1.000 Uiso c
H(21) 0.8515 0.1990 0.4580 0.073 1.000 Uiso c
H(22) 0.8418 0.2133 0.6560 0.079 1.000 Uiso c
H(23) 0.9656 0.1796 0.7284 0.079 1.000 Uiso c
H(24) 1.1375 0.2225 0.6900 0.086 1.000 Uiso c
H(25) 1.0130 0.2568 0.6272 0.086 1.000 Uiso c
H(26) 1.1279 0.2324 0.8951 0.099 1.000 Uiso c
H(27) 1.1660 0.2753 0.8449 0.099 1.000 Uiso c
H(28) 1.0042 0.2669 0.8322 0.099 1.000 Uiso c

loop_
_atom_site_aniso_label
_atom_site_aniso_U_11
_atom_site_aniso_U_22
_atom_site_aniso_U_33
_atom_site_aniso_U_12
_atom_site_aniso_U_13
_atom_site_aniso_U_23
O(1) 0.168(4) 0.034(2) 0.113(4) 0.004(2) 0.049(3) -0.004(2)
O(2) 0.102(3) 0.072(3) 0.097(3) 0.031(2) 0.032(3) 0.019(2)
N(1) 0.119(4) 0.034(2) 0.071(3) 0.015(3) 0.053(3) 0.011(2)
N(2) 0.042(2) 0.055(2) 0.062(3) -0.012(2) 0.004(2) -0.007(2)
C(1) 0.052(4) 0.040(3) 0.043(3) -0.002(2) 0.019(3) 0.004(2)
C(2) 0.053(3) 0.052(3) 0.047(3) -0.008(3) 0.011(3) -0.005(2)
C(3) 0.083(5) 0.040(3) 0.061(4) -0.016(3) 0.034(4) -0.012(3)
C(4) 0.068(4) 0.032(3) 0.046(3) 0.003(2) 0.024(3) 0.002(2)
C(5) 0.051(3) 0.045(3) 0.047(3) 0.004(2) 0.018(3) 0.000(2)
C(6) 0.049(3) 0.037(3) 0.046(3) -0.007(2) 0.022(3) -0.005(2)
C(7) 0.055(3) 0.038(2) 0.048(3) -0.003(2) 0.017(2) -0.001(2)
C(8) 0.054(3) 0.046(3) 0.051(3) -0.007(2) 0.017(2) -0.004(3)
C(9) 0.049(3) 0.046(3) 0.041(3) -0.003(3) 0.007(2) -0.002(2)
C(10) 0.048(3) 0.041(3) 0.044(3) -0.006(2) 0.013(2) -0.006(2)
C(11) 0.037(3) 0.041(3) 0.042(3) -0.008(2) 0.015(2) -0.008(2)
C(12) 0.044(3) 0.039(3) 0.046(3) -0.002(2) 0.013(3) -0.003(2)
C(13) 0.041(3) 0.043(3) 0.047(3) -0.006(2) 0.017(2) -0.008(2)
C(14) 0.045(3) 0.049(3) 0.052(3) -0.014(2) 0.011(3) -0.012(2)
C(15) 0.055(3) 0.040(3) 0.054(3) 0.000(2) 0.017(3) -0.006(2)
C(16) 0.040(3) 0.045(3) 0.045(3) -0.001(2) 0.013(2) -0.006(2)
C(17) 0.047(3) 0.049(3) 0.059(3) 0.000(2) 0.020(3) -0.001(3)
C(18) 0.049(3) 0.056(3) 0.051(3) 0.004(3) 0.012(3) 0.003(2)
C(19) 0.049(3) 0.054(3) 0.057(3) 0.007(3) 0.020(3) 0.008(3)
C(20) 0.048(3) 0.054(3) 0.050(3) 0.007(3) 0.014(3) 0.010(2)
C(21) 0.043(3) 0.049(3) 0.046(3) 0.010(2) 0.016(2) 0.015(2)
C(22) 0.049(3) 0.060(3) 0.062(4) 0.006(3) 0.019(3) 0.013(3)
C(23) 0.058(4) 0.060(4) 0.071(4) 0.018(3) 0.024(3) 0.018(3)
C(24) 0.043(3) 0.082(4) 0.050(3) 0.012(3) 0.009(2) 0.018(3)
C(25) 0.055(4) 0.064(4) 0.057(4) 0.004(3) 0.018(3) 0.004(3)
C(26) 0.050(3) 0.054(3) 0.038(3) 0.011(3) 0.014(3) 0.010(3)
C(27) 0.052(3) 0.058(3) 0.050(3) 0.010(3) 0.018(3) 0.000(3)
C(28) 0.060(3) 0.053(3) 0.058(4) 0.009(3) 0.020(3) 0.004(3)
C(29) 0.067(4) 0.051(3) 0.050(3) 0.008(3) 0.018(3) -0.002(3)
C(30) 0.056(3) 0.050(3) 0.057(4) 0.003(3) 0.018(3) 0.001(3)
C(31) 0.051(3) 0.060(3) 0.063(3) 0.002(2) 0.001(3) -0.010(3)
C(32) 0.059(3) 0.067(3) 0.113(5) 0.005(3) 0.003(3) -0.010(3)
C(33) 0.096(6) 0.106(5) 0.139(7) 0.022(4) 0.018(5) 0.000(5)
C(34) 0.089(5) 0.134(6) 0.193(8) 0.006(4) 0.043(5) -0.091(6)
C(35) 0.051(3) 0.063(3) 0.063(3) -0.015(2) 0.019(2) -0.012(3)
C(36) 0.062(3) 0.068(3) 0.065(3) -0.015(3) 0.024(3) -0.012(3)
C(37) 0.063(3) 0.075(3) 0.074(4) -0.027(3) 0.024(3) -0.025(3)
C(38) 0.069(4) 0.081(4) 0.080(4) -0.012(3) 0.013(3) -0.027(3)

loop_
_atom_type_symbol
_atom_type_oxidation_number
_atom_type_number_in_cell
_atom_type_scat_dispersion_real
_atom_type_scat_dispersion_imag
_atom_type_scat_source
C 0 152 0.002 0.002
;International Tables for Crystallography
(1992, Vol. C, Tables 4.2.6.8 and 6.1.1.1)
;
H 0 112 0.000 0.000
;International Tables for Crystallography
(1992, Vol. C, Table 6.1.1.2)
;
N 0 8 0.004 0.003
;International Tables for Crystallography
(1992, Vol. C, Tables 4.2.6.8 and 6.1.1.1)
;
O 0 8 0.008 0.006
;International Tables for Crystallography
(1992, Vol. C, Tables 4.2.6.8 and 6.1.1.1)
;

loop_
_geom_angle_atom_site_label_1
_geom_angle_atom_site_label_2
_geom_angle_atom_site_label_3
_geom_angle
_geom_angle_publ_flag
O(1) N(1) O(2) 125.7(5) yes
O(1) N(1) C(4) 116.2(5) yes
O(2) N(1) C(4) 118.1(5) yes
C(13) N(2) C(31) 121.4(3) yes
C(13) N(2) C(35) 122.7(4) yes
C(31) N(2) C(35) 115.5(4) yes
C(2) C(1) C(6) 118.9(5) yes
C(2) C(1) C(30) 121.2(5) yes
C(6) C(1) C(30) 119.9(5) yes
C(1) C(2) C(3) 121.0(5) yes
C(1) C(2) H(1) 119.5 no
C(3) C(2) H(1) 119.5 no
C(2) C(3) C(4) 119.5(5) yes
C(2) C(3) H(2) 120.3 no
C(4) C(3) H(2) 120.2 no
N(1) C(4) C(3) 120.1(5) yes
N(1) C(4) C(5) 117.6(5) yes
C(3) C(4) C(5) 122.3(5) yes
C(4) C(5) C(6) 118.7(5) yes
C(4) C(5) H(3) 120.7 no
C(6) C(5) H(3) 120.6 no
C(1) C(6) C(5) 119.6(4) yes
C(1) C(6) C(7) 120.2(5) yes
C(5) C(6) C(7) 120.2(5) yes
C(6) C(7) C(8) 178.4(5) yes
C(7) C(8) C(9) 179.3(6) yes
C(8) C(9) C(10) 178.1(5) yes
C(9) C(10) C(11) 179.3(5) yes
C(10) C(11) C(12) 119.4(4) yes
C(10) C(11) C(16) 121.1(4) yes
C(12) C(11) C(16) 119.4(4) yes
C(11) C(12) C(13) 122.7(4) yes
C(11) C(12) H(4) 118.7 no
C(13) C(12) H(4) 118.6 no
N(2) C(13) C(12) 121.8(4) yes
N(2) C(13) C(14) 121.5(4) yes
C(12) C(13) C(14) 116.7(4) yes
C(13) C(14) C(15) 121.2(4) yes
C(13) C(14) H(5) 119.4 no
C(15) C(14) H(5) 119.4 no
C(14) C(15) C(16) 122.3(4) yes
C(14) C(15) H(6) 118.8 no
C(16) C(15) H(6) 118.9 no
C(11) C(16) C(15) 117.7(4) yes
C(11) C(16) C(17) 120.0(4) yes
C(15) C(16) C(17) 122.3(4) yes
C(16) C(17) C(18) 178.7(5) yes
C(17) C(18) C(19) 177.8(6) yes
C(18) C(19) C(20) 177.2(5) yes
C(19) C(20) C(21) 178.7(6) yes
C(20) C(21) C(22) 121.3(5) yes
C(20) C(21) C(26) 120.9(4) yes
C(22) C(21) C(26) 117.8(5) yes
C(21) C(22) C(23) 121.4(5) yes
C(21) C(22) H(7) 119.3 no
C(23) C(22) H(7) 119.3 no
C(22) C(23) C(24) 120.2(5) yes
C(22) C(23) H(8) 119.9 no
C(24) C(23) H(8) 119.9 no
C(23) C(24) C(25) 121.1(5) yes
C(23) C(24) H(9) 119.4 no
C(25) C(24) H(9) 119.5 no
C(24) C(25) C(26) 119.4(5) yes
C(24) C(25) H(10) 120.3 no
C(26) C(25) H(10) 120.2 no
C(21) C(26) C(25) 120.0(4) yes
C(21) C(26) C(27) 119.8(4) yes
C(25) C(26) C(27) 120.2(5) yes
C(26) C(27) C(28) 178.5(6) yes
C(27) C(28) C(29) 179.3(6) yes
C(28) C(29) C(30) 179.5(6) yes
C(1) C(30) C(29) 179.2(6) yes
N(2) C(31) C(32) 112.1(5) yes
N(2) C(31) H(11) 108.8 no
N(2) C(31) H(12) 108.8 no
C(32) C(31) H(11) 108.8 no
C(32) C(31) H(12) 108.8 no
H(11) C(31) H(12) 109.5 no
C(31) C(32) C(33) 114.5(6) yes
C(31) C(32) H(13) 108.2 no
C(31) C(32) H(14) 108.2 no
C(33) C(32) H(13) 108.2 no
C(33) C(32) H(14) 108.2 no
H(13) C(32) H(14) 109.4 no
C(32) C(33) C(34) 116.0(7) yes
C(32) C(33) H(15) 107.8 no
C(32) C(33) H(16) 107.9 no
C(34) C(33) H(15) 107.8 no
C(34) C(33) H(16) 107.8 no
H(15) C(33) H(16) 109.5 no
C(33) C(34) H(17) 109.4 no
C(33) C(34) H(18) 109.5 no
C(33) C(34) H(19) 109.5 no
H(17) C(34) H(18) 109.4 no
H(17) C(34) H(19) 109.4 no
H(18) C(34) H(19) 109.6 no
N(2) C(35) C(36) 113.7(4) yes
N(2) C(35) H(20) 108.4 no
N(2) C(35) H(21) 108.4 no
C(36) C(35) H(20) 108.4 no
C(36) C(35) H(21) 108.4 no
H(20) C(35) H(21) 109.4 no
C(35) C(36) C(37) 113.4(4) yes
C(35) C(36) H(22) 108.5 no
C(35) C(36) H(23) 108.5 no
C(37) C(36) H(22) 108.4 no
C(37) C(36) H(23) 108.5 no
H(22) C(36) H(23) 109.5 no
C(36) C(37) C(38) 112.9(4) yes
C(36) C(37) H(24) 108.6 no
C(36) C(37) H(25) 108.7 no
C(38) C(37) H(24) 108.6 no
C(38) C(37) H(25) 108.7 no
H(24) C(37) H(25) 109.4 no
C(37) C(38) H(26) 109.5 no
C(37) C(38) H(27) 109.5 no
C(37) C(38) H(28) 109.5 no
H(26) C(38) H(27) 109.4 no
H(26) C(38) H(28) 109.5 no
H(27) C(38) H(28) 109.5 no

loop_
_geom_bond_atom_site_label_1
_geom_bond_atom_site_label_2
_geom_bond_distance
_geom_bond_publ_flag
O(1) N(1) 1.214(5) yes
O(2) N(1) 1.213(5) yes
N(1) C(4) 1.483(6) yes
N(2) C(13) 1.366(5) yes
N(2) C(31) 1.450(6) yes
N(2) C(35) 1.465(5) yes
C(1) C(2) 1.399(6) yes
C(1) C(6) 1.404(5) yes
C(1) C(30) 1.436(7) yes
C(2) C(3) 1.354(7) yes
C(2) H(1) 0.95 no
C(3) C(4) 1.365(6) yes
C(3) H(2) 0.95 no
C(4) C(5) 1.377(7) yes
C(5) C(6) 1.393(6) yes
C(5) H(3) 0.95 no
C(6) C(7) 1.411(6) yes
C(7) C(8) 1.211(6) yes
C(8) C(9) 1.379(6) yes
C(9) C(10) 1.195(5) yes
C(10) C(11) 1.420(6) yes
C(11) C(12) 1.386(6) yes
C(11) C(16) 1.412(6) yes
C(12) C(13) 1.400(6) yes
C(12) H(4) 0.95 no
C(13) C(14) 1.400(6) yes
C(14) C(15) 1.367(6) yes
C(14) H(5) 0.95 no
C(15) C(16) 1.391(6) yes
C(15) H(6) 0.95 no
C(16) C(17) 1.424(7) yes
C(17) C(18) 1.194(6) yes
C(18) C(19) 1.376(5) yes
C(19) C(20) 1.207(6) yes
C(20) C(21) 1.412(6) yes
C(21) C(22) 1.403(6) yes
C(21) C(26) 1.401(6) yes
C(22) C(23) 1.361(7) yes
C(22) H(7) 0.95 no
C(23) C(24) 1.362(7) yes
C(23) H(8) 0.95 no
C(24) C(25) 1.373(7) yes
C(24) H(9) 0.95 no
C(25) C(26) 1.403(6) yes
C(25) H(10) 0.95 no
C(26) C(27) 1.431(6) yes
C(27) C(28) 1.189(6) yes
C(28) C(29) 1.377(7) yes
C(29) C(30) 1.183(6) yes
C(31) C(32) 1.543(8) yes
C(31) H(11) 0.95 no
C(31) H(12) 0.95 no
C(32) C(33) 1.448(7) yes
C(32) H(13) 0.95 no
C(32) H(14) 0.95 no
C(33) C(34) 1.495(10) yes
C(33) H(15) 0.95 no
C(33) H(16) 0.95 no
C(34) H(17) 0.95 no
C(34) H(18) 0.95 no
C(34) H(19) 0.95 no
C(35) C(36) 1.500(6) yes
C(35) H(20) 0.95 no
C(35) H(21) 0.95 no
C(36) C(37) 1.503(6) yes
C(36) H(22) 0.95 no
C(36) H(23) 0.95 no
C(37) C(38) 1.500(6) yes
C(37) H(24) 0.95 no
C(37) H(25) 0.95 no
C(38) H(26) 0.95 no
C(38) H(27) 0.95 no
C(38) H(28) 0.95 no

loop_
_geom_contact_atom_site_label_1
_geom_contact_atom_site_label_2
_geom_contact_distance
_geom_contact_site_symmetry_2
_geom_contact_publ_flag
O(1) C(23) 3.381(6) 3_545 no
O(1) C(14) 3.408(6) 3_444 no
O(1) C(22) 3.420(6) 3_545 no
O(2) C(14) 3.346(7) 2_455 no
O(2) C(38) 3.457(7) 3_444 no
O(2) C(35) 3.526(7) 2_455 no
O(2) C(19) 3.528(7) 2 no
O(2) C(13) 3.554(6) 2_455 no
N(1) C(14) 3.431(6) 2_455 no
N(1) C(15) 3.539(7) 2_455 no
N(1) C(20) 3.549(7) 2 no
C(1) C(10) 3.478(7) 2_455 no
C(2) C(25) 3.568(8) 2 no
C(3) C(16) 3.500(7) 2_455 no
C(3) C(21) 3.558(7) 2 no
C(3) C(17) 3.580(8) 2_455 no
C(4) C(21) 3.379(7) 2 no
C(4) C(20) 3.490(8) 2 no
C(4) C(16) 3.560(7) 2_455 no
C(4) C(15) 3.575(6) 2_455 no
C(5) C(12) 3.387(7) 2_455 no
C(5) C(20) 3.503(7) 2 no
C(5) C(11) 3.561(7) 2_455 no
C(6) C(27) 3.481(7) 2 no
C(6) C(10) 3.571(7) 2_455 no
C(6) C(11) 3.579(6) 2_455 no
C(7) C(28) 3.511(7) 2 no
C(8) C(29) 3.509(6) 2 no
C(9) C(30) 3.510(7) 2 no
C(12) C(25) 3.517(6) 1_656 no
C(16) C(24) 3.596(8) 1_656 no
C(20) C(36) 3.589(7) 1_454 no

loop_
_geom_torsion_atom_site_label_1
_geom_torsion_atom_site_label_2
_geom_torsion_atom_site_label_3
_geom_torsion_atom_site_label_4
_geom_torsion
_geom_torsion_publ_flag
O(1) N(1) C(4) C(3) 4.3(6) no
O(1) N(1) C(4) C(5) -175.0(5) no
O(2) N(1) C(4) C(3) -175.1(4) no
O(2) N(1) C(4) C(5) 5.6(7) no
N(1) C(4) C(3) C(2) -179.0(5) no
N(1) C(4) C(5) C(6) 179.8(4) no
N(2) C(13) C(12) C(11) -178.7(5) no
N(2) C(13) C(14) C(15) 178.1(5) no
N(2) C(31) C(32) C(33) 168.7(4) no
N(2) C(35) C(36) C(37) 172.6(4) no
C(1) C(2) C(3) C(4) -0.1(8) no
C(1) C(6) C(5) C(4) -1.4(7) no
C(1) C(6) C(7) C(8) -5(19) no
C(1) C(30) C(29) C(28) 147(48) no
C(2) C(1) C(6) C(5) 1.6(5) no
C(2) C(1) C(6) C(7) -177.8(5) no
C(2) C(1) C(30) C(29) -60(45) no
C(2) C(3) C(4) C(5) 0.3(7) no
C(3) C(2) C(1) C(6) -0.9(7) no
C(3) C(2) C(1) C(30) 178.4(5) no
C(3) C(4) C(5) C(6) 0.4(7) no
C(4) C(5) C(6) C(7) 178.0(4) no
C(5) C(6) C(1) C(30) -177.7(5) no
C(5) C(6) C(7) C(8) 176(19) no
C(6) C(1) C(30) C(29) 119(45) no
C(6) C(7) C(8) C(9) -70(49) no
C(7) C(6) C(1) C(30) 2.9(5) no
C(7) C(8) C(9) C(10) -75(44) no
C(8) C(9) C(10) C(11) 73(46) no
C(9) C(10) C(11) C(12) -98(41) no
C(9) C(10) C(11) C(16) 79(41) no
C(10) C(11) C(12) C(13) 177.8(5) no
C(10) C(11) C(16) C(15) -178.6(4) no
C(10) C(11) C(16) C(17) -0.9(8) no
C(11) C(12) C(13) C(14) 0.7(7) no
C(11) C(16) C(15) C(14) 1.0(8) no
C(11) C(16) C(17) C(18) -8(28) no
C(12) C(11) C(16) C(15) -1.6(7) no
C(12) C(11) C(16) C(17) 176.2(5) no
C(12) C(13) N(2) C(31) -8.4(7) no
C(12) C(13) N(2) C(35) 164.0(4) no
C(12) C(13) C(14) C(15) -1.3(7) no
C(13) N(2) C(31) C(32) 89.4(5) no
C(13) N(2) C(35) C(36) 102.0(5) no
C(13) C(12) C(11) C(16) 0.8(7) no
C(13) C(14) C(15) C(16) 0.5(8) no
C(14) C(13) N(2) C(31) 172.2(5) no
C(14) C(13) N(2) C(35) -15.4(7) no
C(14) C(15) C(16) C(17) -176.7(5) no
C(15) C(16) C(17) C(18) 169(27) no
C(16) C(17) C(18) C(19) -67(35) no
C(17) C(18) C(19) C(20) -9(24) no
C(18) C(19) C(20) C(21) 165(17) no
C(19) C(20) C(21) C(22) 99(22) no
C(19) C(20) C(21) C(26) -82(22) no
C(20) C(21) C(22) C(23) -179.8(5) no
C(20) C(21) C(26) C(25) -179.6(5) no
C(20) C(21) C(26) C(27) 0.7(8) no
C(21) C(22) C(23) C(24) -2.1(9) no
C(21) C(26) C(25) C(24) 0.8(8) no
C(21) C(26) C(27) C(28) 126(21) no
C(22) C(21) C(26) C(25) -0.8(8) no
C(22) C(21) C(26) C(27) 179.5(5) no
C(22) C(23) C(24) C(25) 2.1(9) no
C(23) C(22) C(21) C(26) 1.4(9) no
C(23) C(24) C(25) C(26) -1.4(9) no
C(24) C(25) C(26) C(27) -179.5(5) no
C(25) C(26) C(27) C(28) -54(21) no
C(26) C(27) C(28) C(29) -158(36) no
C(27) C(28) C(29) C(30) 122(67) no
C(31) N(2) C(35) C(36) -85.2(5) no
C(31) C(32) C(33) C(34) -176.6(5) no
C(32) C(31) N(2) C(35) -83.5(5) no
C(35) C(36) C(37) C(38) -175.9(4) no
